data_7036746
loop_
_publ_author_name
'Ong, Yih Ching'
'Blair, Victoria L.'
'Kedzierski, Lukasz'
'Tuck, Kellie L.'
'Andrews, Philip C.'

_publ_section_title
;
 Stability and toxicity of tris-tolyl bismuth(v) dicarboxylates and their
 biological activity towards Leishmania major.
;
_journal_issue 41
_journal_name_full 'Dalton transactions (Cambridge, England : 2003)'
_journal_page_first 18215
_journal_page_last 18226
_journal_paper_doi 10.1039/c5dt03335g
_journal_volume 44
_journal_year 2015
_chemical_formula_moiety 'C35 H29 Bi Cl2 O6'
_chemical_formula_sum 'C35 H29 Bi Cl2 O6'
_chemical_formula_weight 825.46
_chemical_name_systematic
; 
 ? 
;
_space_group_IT_number 2
_symmetry_cell_setting triclinic
_symmetry_space_group_name_Hall '-P 1'
_symmetry_space_group_name_H-M 'P -1'
_atom_sites_solution_hydrogens geom
_atom_sites_solution_primary direct
_atom_sites_solution_secondary difmap
_audit_creation_method SHELXL-97
_audit_update_record
;
2015-09-24 deposited with the CCDC.
2015-09-24 downloaded from the CCDC.
;
_cell_angle_alpha 98.62(3)
_cell_angle_beta 96.46(3)
_cell_angle_gamma 113.48(3)
_cell_formula_units_Z 2
_cell_length_a 9.1030(18)
_cell_length_b 10.781(2)
_cell_length_c 18.399(4)
_cell_measurement_reflns_used 30394
_cell_measurement_temperature 173(2)
_cell_volume 1607.6(7)
_computing_cell_refinement 'XDS (Kabasch, 1993)'
_computing_data_collection 'Blue Ice (McPhillips, 2002)'
_computing_data_reduction 'XDS (Kabasch, 1993)'
_computing_molecular_graphics XSeed
_computing_publication_material CIFTAB
_computing_structure_refinement 'SHELXL-97 (Sheldrick, 2008)'
_computing_structure_solution 'SHELXS-97 (Sheldrick, 2008)'
_diffrn_ambient_temperature 173(2)
_diffrn_measured_fraction_theta_full 0.915
_diffrn_measured_fraction_theta_max 0.730
_diffrn_measurement_device_type 'ADSC Quantum 210r CCD'
_diffrn_measurement_method '\f scan'
_diffrn_radiation_monochromator silicon
_diffrn_radiation_source 'MX1 beamline, Australian Synchrotron'
_diffrn_radiation_type synchrotron
_diffrn_radiation_wavelength 0.71080
_diffrn_reflns_av_R_equivalents 0.0405
_diffrn_reflns_av_sigmaI/netI 0.0341
_diffrn_reflns_limit_h_max 12
_diffrn_reflns_limit_h_min -12
_diffrn_reflns_limit_k_max 13
_diffrn_reflns_limit_k_min -13
_diffrn_reflns_limit_l_max 26
_diffrn_reflns_limit_l_min -26
_diffrn_reflns_number 30394
_diffrn_reflns_theta_full 27.50
_diffrn_reflns_theta_max 31.52
_diffrn_reflns_theta_min 1.14
_diffrn_standards_number 0
_exptl_absorpt_coefficient_mu 5.694
_exptl_absorpt_correction_T_max 0.8946
_exptl_absorpt_correction_T_min 0.8043
_exptl_absorpt_correction_type multi-scan
_exptl_absorpt_process_details 'SADABS: Sheldrick Acta Cryst. A51, (1995) 33-38'
_exptl_crystal_colour colourless
_exptl_crystal_density_diffrn 1.705
_exptl_crystal_density_method 'not measured'
_exptl_crystal_description needle
_exptl_crystal_F_000 808
_exptl_crystal_size_max 0.04
_exptl_crystal_size_mid 0.02
_exptl_crystal_size_min 0.02
_refine_diff_density_max 1.500
_refine_diff_density_min -2.618
_refine_diff_density_rms 0.152
_refine_ls_extinction_method none
_refine_ls_goodness_of_fit_ref 1.082
_refine_ls_hydrogen_treatment constr
_refine_ls_matrix_type full
_refine_ls_number_parameters 400
_refine_ls_number_reflns 7821
_refine_ls_number_restraints 0
_refine_ls_restrained_S_all 1.082
_refine_ls_R_factor_all 0.0367
_refine_ls_R_factor_gt 0.0350
_refine_ls_shift/su_max 0.001
_refine_ls_shift/su_mean 0.000
_refine_ls_structure_factor_coef Fsqd
_refine_ls_weighting_details 'calc w=1/[\s^2^(Fo^2^)+(0.0485P)^2^+4.5915P] where P=(Fo^2^+2Fc^2^)/3'
_refine_ls_weighting_scheme calc
_refine_ls_wR_factor_gt 0.0905
_refine_ls_wR_factor_ref 0.0920
_reflns_number_gt 7442
_reflns_number_total 7821
_reflns_threshold_expression >2sigma(I)
_cod_data_source_file c5dt03335g2.cif
_cod_data_source_block vb111-yc
_cod_depositor_comments 'Adding full bibliography for 7036737--7036747.cif.'
_cod_original_cell_volume 1607.7(6)
_cod_original_sg_symbol_H-M P-1
_cod_database_code 7036746

loop_
_symmetry_equiv_pos_as_xyz
'x, y, z'
'-x, -y, -z'

loop_
_atom_site_label
_atom_site_type_symbol
_atom_site_fract_x
_atom_site_fract_y
_atom_site_fract_z
_atom_site_U_iso_or_equiv
_atom_site_adp_type
_atom_site_occupancy
_atom_site_symmetry_multiplicity
_atom_site_calc_flag
_atom_site_refinement_flags
Bi1 Bi 0.846510(16) 0.673301(13) 0.740166(7) 0.02295(6) Uani 1 1 d .
Cl1 Cl 0.29809(19) 0.07435(15) 0.88642(8) 0.0505(3) Uani 1 1 d .
Cl2 Cl 1.63391(18) 1.13122(17) 0.65626(10) 0.0548(4) Uani 1 1 d .
O1 O 0.6516(4) 0.4928(3) 0.77543(19) 0.0317(6) Uani 1 1 d .
O2 O 0.4870(4) 0.5479(3) 0.70149(18) 0.0307(6) Uani 1 1 d .
O3 O 0.1760(4) 0.4247(4) 0.6951(2) 0.0418(8) Uani 1 1 d .
H3' H 0.2634 0.4796 0.6853 0.050 Uiso 1 1 calc R
O4 O 1.0639(4) 0.8454(3) 0.71448(18) 0.0302(6) Uani 1 1 d .
O5 O 0.8732(4) 0.8852(3) 0.64739(18) 0.0309(6) Uani 1 1 d .
O6 O 0.9688(5) 1.0871(4) 0.5744(2) 0.0389(8) Uani 1 1 d .
H6' H 0.9024 1.0273 0.5932 0.047 Uiso 1 1 calc R
C1 C 0.5081(5) 0.4761(4) 0.7454(2) 0.0270(8) Uani 1 1 d .
C2 C 0.3690(5) 0.3678(4) 0.7667(2) 0.0270(8) Uani 1 1 d .
C3 C 0.3954(6) 0.2829(5) 0.8127(2) 0.0306(8) Uani 1 1 d .
H3 H 0.5030 0.2932 0.8295 0.037 Uiso 1 1 calc R
C4 C 0.2656(6) 0.1853(5) 0.8331(3) 0.0344(9) Uani 1 1 d .
C5 C 0.1061(6) 0.1711(5) 0.8110(3) 0.0386(10) Uani 1 1 d .
H5 H 0.0179 0.1060 0.8277 0.046 Uiso 1 1 calc R
C6 C 0.0787(6) 0.2507(5) 0.7656(3) 0.0394(11) Uani 1 1 d .
H6 H -0.0296 0.2398 0.7499 0.047 Uiso 1 1 calc R
C7 C 0.2089(5) 0.3498(5) 0.7412(3) 0.0340(10) Uani 1 1 d .
C8 C 1.0183(5) 0.9092(4) 0.6689(2) 0.0256(7) Uani 1 1 d .
C9 C 1.1528(5) 1.0140(4) 0.6415(2) 0.0269(8) Uani 1 1 d .
C10 C 1.3141(6) 1.0288(4) 0.6612(3) 0.0314(9) Uani 1 1 d .
H10 H 1.3377 0.9757 0.6937 0.038 Uiso 1 1 calc R
C11 C 1.4369(6) 1.1202(5) 0.6333(3) 0.0364(10) Uani 1 1 d .
C12 C 1.4053(7) 1.2014(5) 0.5875(3) 0.0372(10) Uani 1 1 d .
H12 H 1.4913 1.2654 0.5691 0.045 Uiso 1 1 calc R
C13 C 1.2473(7) 1.1883(5) 0.5688(3) 0.0377(10) Uani 1 1 d .
H13 H 1.2256 1.2442 0.5377 0.045 Uiso 1 1 calc R
C14 C 1.1204(6) 1.0948(4) 0.5947(3) 0.0314(9) Uani 1 1 d .
C15 C 0.7993(5) 0.5528(4) 0.6274(2) 0.0258(7) Uani 1 1 d .
C16 C 0.7139(6) 0.5717(4) 0.5655(2) 0.0300(8) Uani 1 1 d .
H16 H 0.6706 0.6388 0.5707 0.036 Uiso 1 1 calc R
C17 C 0.6938(6) 0.4897(5) 0.4961(3) 0.0327(9) Uani 1 1 d .
H17 H 0.6353 0.5008 0.4533 0.039 Uiso 1 1 calc R
C18 C 0.7575(6) 0.3914(4) 0.4877(3) 0.0321(9) Uani 1 1 d .
C19 C 0.8445(6) 0.3772(5) 0.5502(3) 0.0359(10) Uani 1 1 d .
H19 H 0.8894 0.3112 0.5450 0.043 Uiso 1 1 calc R
C20 C 0.8671(6) 0.4583(5) 0.6207(3) 0.0322(9) Uani 1 1 d .
H20 H 0.9279 0.4488 0.6633 0.039 Uiso 1 1 calc R
C21 C 0.7297(8) 0.3000(5) 0.4121(3) 0.0454(12) Uani 1 1 d .
H21A H 0.6771 0.3309 0.3736 0.068 Uiso 1 1 calc R
H21B H 0.6593 0.2040 0.4128 0.068 Uiso 1 1 calc R
H21C H 0.8346 0.3060 0.4007 0.068 Uiso 1 1 calc R
C22 C 0.7784(5) 0.8196(4) 0.8083(2) 0.0278(8) Uani 1 1 d .
C23 C 0.6931(5) 0.8875(5) 0.7786(2) 0.0297(8) Uani 1 1 d .
H23 H 0.6508 0.8663 0.7264 0.036 Uiso 1 1 calc R
C24 C 0.6713(6) 0.9880(5) 0.8274(3) 0.0344(9) Uani 1 1 d .
H24 H 0.6141 1.0363 0.8079 0.041 Uiso 1 1 calc R
C25 C 0.7314(6) 1.0192(5) 0.9040(3) 0.0375(10) Uani 1 1 d .
C26 C 0.8106(7) 0.9451(6) 0.9320(3) 0.0431(11) Uani 1 1 d .
H26 H 0.8484 0.9627 0.9845 0.052 Uiso 1 1 calc R
C27 C 0.8357(6) 0.8449(5) 0.8843(3) 0.0362(10) Uani 1 1 d .
H27 H 0.8910 0.7951 0.9037 0.043 Uiso 1 1 calc R
C28 C 0.7137(8) 1.1314(7) 0.9564(4) 0.0542(15) Uani 1 1 d .
H28A H 0.7166 1.2049 0.9303 0.081 Uiso 1 1 calc R
H28B H 0.8035 1.1697 0.9997 0.081 Uiso 1 1 calc R
H28C H 0.6095 1.0927 0.9733 0.081 Uiso 1 1 calc R
C29 C 1.0244(5) 0.6351(4) 0.8144(2) 0.0267(8) Uani 1 1 d .
C30 C 1.1903(6) 0.7059(5) 0.8152(3) 0.0339(9) Uani 1 1 d .
H30 H 1.2267 0.7706 0.7841 0.041 Uiso 1 1 calc R
C31 C 1.3029(6) 0.6813(5) 0.8619(3) 0.0352(10) Uani 1 1 d .
H31 H 1.4160 0.7291 0.8621 0.042 Uiso 1 1 calc R
C32 C 1.2517(6) 0.5878(5) 0.9082(3) 0.0333(9) Uani 1 1 d .
C33 C 1.0857(7) 0.5178(5) 0.9059(3) 0.0371(10) Uani 1 1 d .
H33 H 1.0492 0.4522 0.9365 0.044 Uiso 1 1 calc R
C34 C 0.9711(6) 0.5409(5) 0.8601(3) 0.0344(9) Uani 1 1 d .
H34 H 0.8580 0.4929 0.8600 0.041 Uiso 1 1 calc R
C35 C 1.3742(8) 0.5621(6) 0.9586(3) 0.0473(13) Uani 1 1 d .
H35A H 1.3264 0.5265 1.0005 0.071 Uiso 1 1 calc R
H35B H 1.4719 0.6490 0.9781 0.071 Uiso 1 1 calc R
H35C H 1.4040 0.4941 0.9302 0.071 Uiso 1 1 calc R

loop_
_atom_site_aniso_label
_atom_site_aniso_U_11
_atom_site_aniso_U_22
_atom_site_aniso_U_33
_atom_site_aniso_U_23
_atom_site_aniso_U_13
_atom_site_aniso_U_12
Bi1 0.01989(8) 0.02335(8) 0.02504(8) 0.00933(5) 0.00371(5) 0.00724(5)
Cl1 0.0473(8) 0.0460(7) 0.0495(7) 0.0258(6) 0.0099(6) 0.0053(5)
Cl2 0.0318(6) 0.0578(8) 0.0789(10) 0.0364(8) 0.0168(7) 0.0136(6)
O1 0.0240(15) 0.0325(15) 0.0361(16) 0.0151(13) 0.0030(13) 0.0072(12)
O2 0.0280(16) 0.0290(14) 0.0354(15) 0.0116(12) 0.0037(13) 0.0112(12)
O3 0.0287(17) 0.0364(17) 0.059(2) 0.0073(16) 0.0001(16) 0.0158(14)
O4 0.0261(16) 0.0295(14) 0.0346(15) 0.0129(12) 0.0082(13) 0.0086(11)
O5 0.0279(16) 0.0299(15) 0.0329(15) 0.0077(12) 0.0061(13) 0.0097(12)
O6 0.041(2) 0.0355(17) 0.0426(18) 0.0164(15) 0.0065(16) 0.0162(14)
C1 0.026(2) 0.0221(17) 0.0291(18) 0.0049(14) 0.0023(16) 0.0069(14)
C2 0.0187(18) 0.0244(17) 0.0301(19) 0.0004(15) 0.0034(15) 0.0034(13)
C3 0.026(2) 0.0291(19) 0.032(2) 0.0053(16) 0.0054(17) 0.0074(15)
C4 0.036(2) 0.030(2) 0.032(2) 0.0058(17) 0.0078(19) 0.0083(17)
C5 0.028(2) 0.035(2) 0.039(2) -0.0020(19) 0.011(2) 0.0014(17)
C6 0.021(2) 0.032(2) 0.054(3) -0.008(2) 0.005(2) 0.0066(16)
C7 0.022(2) 0.0270(19) 0.048(3) -0.0040(18) 0.0001(19) 0.0112(15)
C8 0.026(2) 0.0213(16) 0.0264(17) 0.0044(14) 0.0058(15) 0.0074(14)
C9 0.032(2) 0.0210(17) 0.0256(17) 0.0056(14) 0.0068(16) 0.0079(14)
C10 0.033(2) 0.0248(18) 0.035(2) 0.0100(16) 0.0091(18) 0.0091(16)
C11 0.030(2) 0.032(2) 0.045(3) 0.0128(19) 0.010(2) 0.0081(17)
C12 0.036(3) 0.029(2) 0.044(2) 0.0154(18) 0.018(2) 0.0065(17)
C13 0.045(3) 0.029(2) 0.038(2) 0.0151(18) 0.012(2) 0.0108(19)
C14 0.035(2) 0.0251(18) 0.031(2) 0.0068(16) 0.0062(18) 0.0089(16)
C15 0.0250(19) 0.0247(17) 0.0256(17) 0.0073(14) 0.0017(15) 0.0085(14)
C16 0.035(2) 0.0272(19) 0.031(2) 0.0099(16) 0.0044(17) 0.0163(16)
C17 0.038(2) 0.030(2) 0.030(2) 0.0098(16) 0.0054(18) 0.0132(17)
C18 0.035(2) 0.0248(18) 0.034(2) 0.0070(16) 0.0144(18) 0.0086(16)
C19 0.033(2) 0.031(2) 0.050(3) 0.0119(19) 0.015(2) 0.0162(18)
C20 0.026(2) 0.034(2) 0.041(2) 0.0127(18) 0.0071(18) 0.0148(17)
C21 0.063(4) 0.033(2) 0.042(3) 0.005(2) 0.016(2) 0.021(2)
C22 0.027(2) 0.0277(18) 0.0297(19) 0.0112(15) 0.0105(16) 0.0098(15)
C23 0.024(2) 0.032(2) 0.0318(19) 0.0080(16) 0.0061(16) 0.0097(15)
C24 0.028(2) 0.032(2) 0.045(2) 0.0090(18) 0.0094(19) 0.0131(17)
C25 0.030(2) 0.037(2) 0.040(2) 0.0021(19) 0.010(2) 0.0101(18)
C26 0.043(3) 0.053(3) 0.032(2) 0.003(2) 0.007(2) 0.021(2)
C27 0.037(3) 0.043(2) 0.031(2) 0.0114(18) 0.0066(19) 0.018(2)
C28 0.049(4) 0.059(4) 0.051(3) -0.009(3) 0.009(3) 0.027(3)
C29 0.026(2) 0.0285(18) 0.0263(18) 0.0067(15) 0.0038(15) 0.0127(15)
C30 0.029(2) 0.037(2) 0.035(2) 0.0104(18) 0.0021(18) 0.0128(17)
C31 0.030(2) 0.033(2) 0.039(2) 0.0032(18) -0.0017(19) 0.0144(17)
C32 0.037(2) 0.032(2) 0.032(2) 0.0010(17) -0.0015(18) 0.0191(18)
C33 0.043(3) 0.038(2) 0.035(2) 0.0141(19) 0.001(2) 0.022(2)
C34 0.029(2) 0.039(2) 0.037(2) 0.0178(19) 0.0050(18) 0.0141(18)
C35 0.052(3) 0.053(3) 0.042(3) 0.003(2) -0.009(2) 0.034(3)

loop_
_atom_type_symbol
_atom_type_description
_atom_type_scat_dispersion_real
_atom_type_scat_dispersion_imag
_atom_type_scat_source
C C 0.0033 0.0016 'International Tables Vol C Tables 4.2.6.8 and 6.1.1.4'
H H 0.0000 0.0000 'International Tables Vol C Tables 4.2.6.8 and 6.1.1.4'
O O 0.0106 0.0060 'International Tables Vol C Tables 4.2.6.8 and 6.1.1.4'
Cl Cl 0.1484 0.1585 'International Tables Vol C Tables 4.2.6.8 and 6.1.1.4'
Bi Bi -4.028 10.608 'International Tables Vol C Tables 4.2.6.8 and 6.1.1.4'

loop_
_geom_angle_atom_site_label_1
_geom_angle_atom_site_label_2
_geom_angle_atom_site_label_3
_geom_angle
C15 Bi1 C22 142.57(16)
C15 Bi1 C29 110.09(15)
C22 Bi1 C29 107.33(16)
C15 Bi1 O4 90.16(14)
C22 Bi1 O4 92.61(14)
C29 Bi1 O4 86.61(15)
C15 Bi1 O1 91.95(15)
C22 Bi1 O1 90.17(15)
C29 Bi1 O1 85.78(14)
O4 Bi1 O1 172.36(11)
C1 O1 Bi1 110.0(3)
C8 O4 Bi1 111.3(3)
O2 C1 O1 122.2(4)
O2 C1 C2 121.6(4)
O1 C1 C2 116.2(4)
C3 C2 C7 119.5(4)
C3 C2 C1 120.6(4)
C7 C2 C1 119.9(4)
C4 C3 C2 119.7(4)
C3 C4 C5 121.2(5)
C3 C4 Cl1 119.6(4)
C5 C4 Cl1 119.2(4)
C6 C5 C4 119.5(5)
C5 C6 C7 121.0(5)
O3 C7 C2 122.0(5)
O3 C7 C6 119.1(4)
C2 C7 C6 118.9(5)
O5 C8 O4 123.5(4)
O5 C8 C9 121.1(4)
O4 C8 C9 115.4(4)
C14 C9 C10 119.5(4)
C14 C9 C8 121.0(4)
C10 C9 C8 119.5(4)
C11 C10 C9 119.7(4)
C10 C11 C12 120.9(5)
C10 C11 Cl2 118.4(4)
C12 C11 Cl2 120.7(4)
C13 C12 C11 119.4(4)
C12 C13 C14 121.0(4)
O6 C14 C13 118.0(4)
O6 C14 C9 122.5(4)
C13 C14 C9 119.5(5)
C20 C15 C16 121.8(4)
C20 C15 Bi1 114.7(3)
C16 C15 Bi1 123.5(3)
C17 C16 C15 118.1(4)
C16 C17 C18 121.6(4)
C19 C18 C17 118.8(4)
C19 C18 C21 120.5(4)
C17 C18 C21 120.7(5)
C18 C19 C20 121.0(4)
C15 C20 C19 118.7(4)
C27 C22 C23 122.0(4)
C27 C22 Bi1 114.2(3)
C23 C22 Bi1 123.7(3)
C22 C23 C24 118.0(4)
C23 C24 C25 121.6(4)
C26 C25 C24 118.6(5)
C26 C25 C28 119.7(5)
C24 C25 C28 121.7(5)
C25 C26 C27 120.9(5)
C22 C27 C26 118.8(5)
C34 C29 C30 120.2(4)
C34 C29 Bi1 120.1(3)
C30 C29 Bi1 119.7(3)
C29 C30 C31 119.7(5)
C32 C31 C30 120.9(5)
C33 C32 C31 118.4(4)
C33 C32 C35 121.1(5)
C31 C32 C35 120.5(5)
C32 C33 C34 121.9(5)
C29 C34 C33 119.0(5)

loop_
_geom_bond_atom_site_label_1
_geom_bond_atom_site_label_2
_geom_bond_distance
Bi1 C15 2.174(4)
Bi1 C22 2.192(4)
Bi1 C29 2.204(4)
Bi1 O4 2.265(3)
Bi1 O1 2.289(3)
Cl1 C4 1.746(5)
Cl2 C11 1.748(5)
O1 C1 1.290(5)
O2 C1 1.249(5)
O3 C7 1.341(6)
O4 C8 1.292(5)
O5 C8 1.244(5)
O6 C14 1.354(6)
C1 C2 1.480(6)
C2 C3 1.405(6)
C2 C7 1.406(6)
C3 C4 1.368(7)
C4 C5 1.403(7)
C5 C6 1.355(8)
C6 C7 1.415(8)
C8 C9 1.496(6)
C9 C14 1.399(6)
C9 C10 1.410(7)
C10 C11 1.375(7)
C11 C12 1.387(7)
C12 C13 1.385(8)
C13 C14 1.386(7)
C15 C20 1.384(6)
C15 C16 1.392(5)
C16 C17 1.388(6)
C17 C18 1.394(6)
C18 C19 1.385(7)
C18 C21 1.510(7)
C19 C20 1.395(7)
C22 C27 1.383(6)
C22 C23 1.384(6)
C23 C24 1.392(6)
C24 C25 1.393(7)
C25 C26 1.387(8)
C25 C28 1.502(7)
C26 C27 1.395(7)
C29 C34 1.389(6)
C29 C30 1.391(7)
C30 C31 1.394(6)
C31 C32 1.389(7)
C32 C33 1.387(7)
C32 C35 1.508(6)
C33 C34 1.390(6)
